data_4065859
loop_
_publ_author_name
'Sen, Sakya S.'
'Tav\<car, Ga\<sper'
'Roesky, Herbert W.'
'Kratzert, Daniel'
'Hey, Jakob'
'Stalke, Dietmar'

_publ_section_title
;
 Synthesis of a Stable Four-Membered Si2O2Ring and a Dimer with Two
 Four-Membered Si2O2Rings Bridged by Two Oxygen Atoms, with
 Five-Coordinate Silicon Atoms in Both Ring Systems
;
_journal_issue 10
_journal_name_full Organometallics
_journal_page_first 2343
_journal_paper_doi 10.1021/om100164u
_journal_volume 29
_journal_year 2010
_chemical_formula_moiety 'C56 H68 N4 O2 Si2, 2(C7 H8)'
_chemical_formula_sum 'C70 H84 N4 O2 Si2'
_chemical_formula_weight 1069.59
_chemical_name_systematic
; 
 ? 
;
_space_group_IT_number 14
_symmetry_cell_setting monoclinic
_symmetry_space_group_name_Hall '-P 2yn'
_symmetry_space_group_name_H-M 'P 1 21/n 1'
_atom_sites_solution_hydrogens geom
_atom_sites_solution_primary direct
_atom_sites_solution_secondary difmap
_audit_creation_method SHELXL-97
_cell_angle_alpha 90.00
_cell_angle_beta 100.954(3)
_cell_angle_gamma 90.00
_cell_formula_units_Z 2
_cell_length_a 12.4840(17)
_cell_length_b 11.4379(16)
_cell_length_c 21.383(3)
_cell_measurement_reflns_used 6136
_cell_measurement_temperature 100(2)
_cell_measurement_theta_max 21.4415
_cell_measurement_theta_min 2.4335
_cell_volume 2997.7(7)
_computing_cell_refinement 'SAINT V7.68A'
_computing_data_collection 'APEX2 v2008.11'
_computing_data_reduction 'SAINT V7.68A'
_computing_molecular_graphics 'XSHELL in SHELXTL-97'
_computing_publication_material 'XSHELL in SHELXTL-97'
_computing_structure_refinement 'SHELXL-97 (Sheldrick, 2008)'
_computing_structure_solution 'SHELXS-97 (Sheldrick, 2008)'
_diffrn_ambient_temperature 100(2)
_diffrn_measured_fraction_theta_full 0.998
_diffrn_measured_fraction_theta_max 0.998
_diffrn_measurement_device_type 'Bruker Smart Apex II with D8-Goniometer'
_diffrn_measurement_method 'omega scans'
_diffrn_radiation_monochromator 'INCOATEC Helios mirror optics'
_diffrn_radiation_source 'Bruker TXS-Mo rotating anode'
_diffrn_radiation_type MoK\a
_diffrn_radiation_wavelength 0.71073
_diffrn_reflns_av_R_equivalents 0.0646
_diffrn_reflns_av_sigmaI/netI 0.0339
_diffrn_reflns_limit_h_max 16
_diffrn_reflns_limit_h_min -16
_diffrn_reflns_limit_k_max 14
_diffrn_reflns_limit_k_min -14
_diffrn_reflns_limit_l_max 27
_diffrn_reflns_limit_l_min -27
_diffrn_reflns_number 60807
_diffrn_reflns_theta_full 27.10
_diffrn_reflns_theta_max 27.10
_diffrn_reflns_theta_min 1.94
_exptl_absorpt_coefficient_mu 0.108
_exptl_absorpt_correction_T_max 0.9893
_exptl_absorpt_correction_T_min 0.9840
_exptl_absorpt_correction_type multi-scan
_exptl_absorpt_process_details SADABS-2008/2
_exptl_crystal_colour colorless
_exptl_crystal_density_diffrn 1.185
_exptl_crystal_density_method 'not measured'
_exptl_crystal_description block
_exptl_crystal_F_000 1152
_exptl_crystal_size_max 0.15
_exptl_crystal_size_mid 0.10
_exptl_crystal_size_min 0.10
_refine_diff_density_max 0.322
_refine_diff_density_min -0.301
_refine_diff_density_rms 0.043
_refine_ls_extinction_method none
_refine_ls_goodness_of_fit_ref 1.021
_refine_ls_hydrogen_treatment mixed
_refine_ls_matrix_type full
_refine_ls_number_parameters 362
_refine_ls_number_reflns 6607
_refine_ls_number_restraints 1
_refine_ls_restrained_S_all 1.021
_refine_ls_R_factor_all 0.0569
_refine_ls_R_factor_gt 0.0405
_refine_ls_shift/su_max 0.001
_refine_ls_shift/su_mean 0.000
_refine_ls_structure_factor_coef Fsqd
_refine_ls_weighting_details 'calc w=1/[\s^2^(Fo^2^)+(0.0394P)^2^+1.5213P] where P=(Fo^2^+2Fc^2^)/3'
_refine_ls_weighting_scheme calc
_refine_ls_wR_factor_gt 0.0918
_refine_ls_wR_factor_ref 0.0999
_reflns_number_gt 5220
_reflns_number_total 6607
_reflns_threshold_expression >2sigma(I)
_cod_data_source_file om100164u_si_001.cif
_cod_data_source_block p21n
_cod_original_cell_volume 2997.6(7)
_cod_original_sg_symbol_H-M 'P 21/n'
_cod_database_code 4065859

loop_
_symmetry_equiv_pos_as_xyz
'x, y, z'
'-x+1/2, y+1/2, -z+1/2'
'-x, -y, -z'
'x-1/2, -y-1/2, z-1/2'

loop_
_atom_site_label
_atom_site_type_symbol
_atom_site_fract_x
_atom_site_fract_y
_atom_site_fract_z
_atom_site_U_iso_or_equiv
_atom_site_adp_type
_atom_site_occupancy
_atom_site_symmetry_multiplicity
_atom_site_calc_flag
_atom_site_refinement_flags
Si1 Si 0.58927(3) 0.00582(3) 0.038303(19) 0.01433(10) Uani 1 1 d .
N1 N 0.72343(9) 0.09542(10) 0.03535(6) 0.0157(2) Uani 1 1 d .
N2 N 0.61113(9) 0.12141(10) 0.09855(6) 0.0165(3) Uani 1 1 d .
O1 O 0.45604(8) -0.02976(8) 0.03971(5) 0.0161(2) Uani 1 1 d .
C1 C 0.70127(11) 0.16545(12) 0.07963(7) 0.0159(3) Uani 1 1 d .
C2 C 0.75904(11) 0.27479(13) 0.10438(7) 0.0170(3) Uani 1 1 d .
C3 C 0.85977(12) 0.26977(13) 0.14591(7) 0.0196(3) Uani 1 1 d .
H3 H 0.8933 0.1963 0.1573 0.024 Uiso 1 1 calc R
C4 C 0.91087(12) 0.37182(14) 0.17062(8) 0.0230(3) Uani 1 1 d .
H4 H 0.9790 0.3683 0.1992 0.028 Uiso 1 1 calc R
C5 C 0.86222(13) 0.47905(14) 0.15344(8) 0.0251(3) Uani 1 1 d .
H5 H 0.8975 0.5490 0.1701 0.030 Uiso 1 1 calc R
C6 C 0.76242(13) 0.48475(13) 0.11205(8) 0.0239(3) Uani 1 1 d .
H6 H 0.7295 0.5585 0.1004 0.029 Uiso 1 1 calc R
C7 C 0.71063(12) 0.38276(13) 0.08768(7) 0.0198(3) Uani 1 1 d .
H7 H 0.6420 0.3866 0.0595 0.024 Uiso 1 1 calc R
C8 C 0.79743(11) 0.11481(13) -0.01039(7) 0.0181(3) Uani 1 1 d .
C9 C 0.79395(12) 0.00308(13) -0.05020(7) 0.0217(3) Uani 1 1 d .
H9A H 0.8207 -0.0628 -0.0223 0.033 Uiso 1 1 calc R
H9B H 0.8402 0.0128 -0.0821 0.033 Uiso 1 1 calc R
H9C H 0.7187 -0.0123 -0.0717 0.033 Uiso 1 1 calc R
C10 C 0.91558(12) 0.13470(15) 0.02365(8) 0.0257(4) Uani 1 1 d .
H10A H 0.9224 0.2127 0.0429 0.039 Uiso 1 1 calc R
H10B H 0.9642 0.1285 -0.0072 0.039 Uiso 1 1 calc R
H10C H 0.9357 0.0756 0.0570 0.039 Uiso 1 1 calc R
C11 C 0.75492(13) 0.21657(14) -0.05442(8) 0.0249(3) Uani 1 1 d .
H11A H 0.6790 0.2015 -0.0748 0.037 Uiso 1 1 calc R
H11B H 0.7997 0.2246 -0.0872 0.037 Uiso 1 1 calc R
H11C H 0.7587 0.2889 -0.0295 0.037 Uiso 1 1 calc R
C12 C 0.56048(12) 0.15661(13) 0.15371(7) 0.0187(3) Uani 1 1 d .
C13 C 0.64283(13) 0.20907(15) 0.20925(7) 0.0249(3) Uani 1 1 d .
H13A H 0.7070 0.1582 0.2190 0.037 Uiso 1 1 calc R
H13B H 0.6089 0.2156 0.2468 0.037 Uiso 1 1 calc R
H13C H 0.6651 0.2868 0.1973 0.037 Uiso 1 1 calc R
C14 C 0.46815(13) 0.24385(15) 0.13103(8) 0.0267(4) Uani 1 1 d .
H14A H 0.4982 0.3147 0.1152 0.040 Uiso 1 1 calc R
H14B H 0.4325 0.2640 0.1666 0.040 Uiso 1 1 calc R
H14C H 0.4147 0.2086 0.0967 0.040 Uiso 1 1 calc R
C15 C 0.51294(13) 0.04692(14) 0.17910(7) 0.0234(3) Uani 1 1 d .
H15A H 0.4643 0.0074 0.1441 0.035 Uiso 1 1 calc R
H15B H 0.4717 0.0692 0.2120 0.035 Uiso 1 1 calc R
H15C H 0.5724 -0.0060 0.1975 0.035 Uiso 1 1 calc R
C16 C 0.66289(11) -0.14068(12) 0.06193(7) 0.0175(3) Uani 1 1 d D
H16 H 0.6689(13) -0.1686(14) 0.0198(7) 0.021 Uiso 1 1 d D
C17 C 0.77983(12) -0.13866(13) 0.09952(8) 0.0208(3) Uani 1 1 d .
C18 C 0.85646(13) -0.21497(14) 0.08216(8) 0.0266(4) Uani 1 1 d .
H18 H 0.8354 -0.2643 0.0462 0.032 Uiso 1 1 calc R
C19 C 0.96276(13) -0.22050(17) 0.11626(9) 0.0347(4) Uani 1 1 d .
H19 H 1.0131 -0.2738 0.1037 0.042 Uiso 1 1 calc R
C20 C 0.99544(14) -0.14913(17) 0.16814(10) 0.0374(5) Uani 1 1 d .
H20 H 1.0685 -0.1518 0.1910 0.045 Uiso 1 1 calc R
C21 C 0.92106(14) -0.07346(15) 0.18668(9) 0.0341(4) Uani 1 1 d .
H21 H 0.9430 -0.0243 0.2227 0.041 Uiso 1 1 calc R
C22 C 0.81401(13) -0.06883(14) 0.15286(8) 0.0263(4) Uani 1 1 d .
H22 H 0.7635 -0.0171 0.1665 0.032 Uiso 1 1 calc R
C23 C 0.59695(11) -0.23309(12) 0.08955(7) 0.0179(3) Uani 1 1 d .
C24 C 0.60116(13) -0.24436(13) 0.15485(8) 0.0233(3) Uani 1 1 d .
H24 H 0.6443 -0.1913 0.1832 0.028 Uiso 1 1 calc R
C25 C 0.54372(14) -0.33142(14) 0.17918(8) 0.0277(4) Uani 1 1 d .
H25 H 0.5468 -0.3364 0.2238 0.033 Uiso 1 1 calc R
C26 C 0.48177(13) -0.41135(14) 0.13889(8) 0.0252(3) Uani 1 1 d .
H26 H 0.4429 -0.4714 0.1556 0.030 Uiso 1 1 calc R
C27 C 0.47749(12) -0.40225(13) 0.07387(8) 0.0236(3) Uani 1 1 d .
H27 H 0.4358 -0.4568 0.0458 0.028 Uiso 1 1 calc R
C28 C 0.53388(12) -0.31373(13) 0.04954(7) 0.0210(3) Uani 1 1 d .
H28 H 0.5294 -0.3080 0.0048 0.025 Uiso 1 1 calc R
C29 C 0.18477(16) 0.38445(17) 0.13882(10) 0.0383(4) Uani 1 1 d .
C30 C 0.20438(15) 0.44591(17) 0.19633(10) 0.0397(5) Uani 1 1 d .
H30 H 0.2171 0.5278 0.1959 0.048 Uiso 1 1 calc R
C31 C 0.20568(14) 0.39030(18) 0.25355(10) 0.0388(5) Uani 1 1 d .
H31 H 0.2186 0.4338 0.2921 0.047 Uiso 1 1 calc R
C32 C 0.18825(15) 0.27159(19) 0.25487(10) 0.0419(5) Uani 1 1 d .
H32 H 0.1893 0.2327 0.2942 0.050 Uiso 1 1 calc R
C33 C 0.16925(15) 0.20947(17) 0.19838(10) 0.0404(5) Uani 1 1 d .
H33 H 0.1574 0.1275 0.1991 0.049 Uiso 1 1 calc R
C34 C 0.16738(14) 0.26507(16) 0.14125(10) 0.0360(4) Uani 1 1 d .
H34 H 0.1540 0.2211 0.1029 0.043 Uiso 1 1 calc R
C35 C 0.1817(3) 0.4447(2) 0.07618(12) 0.0748(8) Uani 1 1 d .
H35A H 0.2333 0.4069 0.0534 0.112 Uiso 1 1 calc R
H35B H 0.2019 0.5271 0.0837 0.112 Uiso 1 1 calc R
H35C H 0.1079 0.4397 0.0506 0.112 Uiso 1 1 calc R

loop_
_atom_site_aniso_label
_atom_site_aniso_U_11
_atom_site_aniso_U_22
_atom_site_aniso_U_33
_atom_site_aniso_U_23
_atom_site_aniso_U_13
_atom_site_aniso_U_12
Si1 0.01262(18) 0.01353(18) 0.0160(2) -0.00018(15) 0.00051(14) -0.00036(14)
N1 0.0133(6) 0.0157(6) 0.0175(6) -0.0004(5) 0.0011(5) -0.0006(5)
N2 0.0142(6) 0.0167(6) 0.0178(6) -0.0008(5) 0.0013(5) -0.0012(5)
O1 0.0134(5) 0.0174(5) 0.0166(5) 0.0004(4) 0.0004(4) -0.0013(4)
C1 0.0137(6) 0.0157(7) 0.0162(7) 0.0022(6) -0.0024(5) 0.0019(5)
C2 0.0155(7) 0.0173(7) 0.0177(7) -0.0013(6) 0.0023(6) -0.0020(5)
C3 0.0175(7) 0.0191(7) 0.0214(8) 0.0004(6) 0.0013(6) 0.0021(6)
C4 0.0174(7) 0.0263(8) 0.0234(8) -0.0039(6) -0.0012(6) -0.0031(6)
C5 0.0260(8) 0.0192(8) 0.0283(9) -0.0052(6) 0.0010(7) -0.0058(6)
C6 0.0256(8) 0.0167(7) 0.0281(9) 0.0006(6) 0.0019(6) 0.0009(6)
C7 0.0180(7) 0.0193(7) 0.0206(8) -0.0002(6) 0.0001(6) 0.0000(6)
C8 0.0150(7) 0.0190(7) 0.0203(8) -0.0012(6) 0.0036(6) -0.0008(6)
C9 0.0208(7) 0.0236(8) 0.0216(8) -0.0024(6) 0.0059(6) 0.0001(6)
C10 0.0153(7) 0.0348(9) 0.0268(8) -0.0044(7) 0.0038(6) -0.0030(6)
C11 0.0261(8) 0.0237(8) 0.0264(9) 0.0037(7) 0.0091(7) 0.0025(6)
C12 0.0188(7) 0.0195(7) 0.0180(7) -0.0017(6) 0.0039(6) 0.0001(6)
C13 0.0262(8) 0.0285(9) 0.0203(8) -0.0068(7) 0.0052(6) -0.0053(7)
C14 0.0255(8) 0.0292(9) 0.0271(9) 0.0004(7) 0.0094(7) 0.0068(7)
C15 0.0268(8) 0.0248(8) 0.0191(8) -0.0008(6) 0.0059(6) -0.0052(6)
C16 0.0158(7) 0.0167(7) 0.0189(7) -0.0003(6) 0.0003(6) 0.0000(5)
C17 0.0176(7) 0.0175(7) 0.0260(8) 0.0079(6) 0.0009(6) -0.0016(6)
C18 0.0222(8) 0.0267(8) 0.0319(9) 0.0079(7) 0.0075(7) 0.0018(6)
C19 0.0202(8) 0.0406(10) 0.0455(11) 0.0193(9) 0.0118(8) 0.0071(7)
C20 0.0156(8) 0.0426(11) 0.0501(12) 0.0237(9) -0.0038(8) -0.0040(7)
C21 0.0336(10) 0.0264(9) 0.0355(10) 0.0087(7) -0.0106(8) -0.0107(7)
C22 0.0250(8) 0.0203(8) 0.0297(9) 0.0064(7) -0.0050(7) -0.0005(6)
C23 0.0155(7) 0.0144(7) 0.0228(8) 0.0018(6) 0.0012(6) 0.0032(5)
C24 0.0263(8) 0.0185(8) 0.0241(8) -0.0027(6) 0.0023(6) -0.0020(6)
C25 0.0361(9) 0.0242(8) 0.0235(8) 0.0016(7) 0.0076(7) -0.0013(7)
C26 0.0234(8) 0.0202(8) 0.0325(9) 0.0051(7) 0.0066(7) -0.0013(6)
C27 0.0199(7) 0.0194(8) 0.0291(9) 0.0006(6) -0.0014(6) -0.0025(6)
C28 0.0202(7) 0.0199(7) 0.0208(8) 0.0016(6) -0.0015(6) 0.0004(6)
C29 0.0363(10) 0.0400(11) 0.0409(11) -0.0051(9) 0.0132(9) -0.0092(8)
C30 0.0323(10) 0.0322(10) 0.0547(13) -0.0116(9) 0.0081(9) -0.0098(8)
C31 0.0214(9) 0.0519(12) 0.0405(11) -0.0149(9) -0.0007(8) 0.0010(8)
C32 0.0296(10) 0.0505(12) 0.0418(12) 0.0054(10) -0.0026(8) 0.0051(9)
C33 0.0327(10) 0.0308(10) 0.0544(13) 0.0006(9) -0.0002(9) 0.0054(8)
C34 0.0287(9) 0.0343(10) 0.0457(11) -0.0141(9) 0.0085(8) -0.0002(8)
C35 0.108(2) 0.0641(17) 0.0563(16) 0.0027(13) 0.0260(15) -0.0319(16)

loop_
_atom_type_symbol
_atom_type_description
_atom_type_scat_dispersion_real
_atom_type_scat_dispersion_imag
_atom_type_scat_source
C C 0.0033 0.0016 'International Tables Vol C Tables 4.2.6.8 and 6.1.1.4'
H H 0.0000 0.0000 'International Tables Vol C Tables 4.2.6.8 and 6.1.1.4'
N N 0.0061 0.0033 'International Tables Vol C Tables 4.2.6.8 and 6.1.1.4'
O O 0.0106 0.0060 'International Tables Vol C Tables 4.2.6.8 and 6.1.1.4'
Si Si 0.0817 0.0704 'International Tables Vol C Tables 4.2.6.8 and 6.1.1.4'

loop_
_geom_angle_atom_site_label_1
_geom_angle_atom_site_label_2
_geom_angle_atom_site_label_3
_geom_angle
_geom_angle_site_symmetry_1
_geom_angle_site_symmetry_3
O1 Si1 O1 84.93(5) 3_655 .
O1 Si1 N2 123.96(5) 3_655 .
O1 Si1 N2 100.03(5) . .
O1 Si1 C16 117.07(6) 3_655 .
O1 Si1 C16 101.77(6) . .
N2 Si1 C16 116.28(6) . .
O1 Si1 N1 90.65(5) 3_655 .
O1 Si1 N1 162.41(5) . .
N2 Si1 N1 68.51(5) . .
C16 Si1 N1 95.41(6) . .
O1 Si1 Si1 43.07(3) 3_655 3_655
O1 Si1 Si1 41.86(3) . 3_655
N2 Si1 Si1 119.58(4) . 3_655
C16 Si1 Si1 116.40(5) . 3_655
N1 Si1 Si1 131.38(4) . 3_655
C1 N1 C8 128.95(12) . .
C1 N1 Si1 89.85(9) . .
C8 N1 Si1 137.44(9) . .
C1 N2 C12 129.16(12) . .
C1 N2 Si1 94.54(9) . .
C12 N2 Si1 136.13(9) . .
Si1 O1 Si1 95.08(5) 3_655 .
N1 C1 N2 106.76(12) . .
N1 C1 C2 128.03(13) . .
N2 C1 C2 125.18(13) . .
C7 C2 C3 119.65(13) . .
C7 C2 C1 119.77(12) . .
C3 C2 C1 120.54(13) . .
C4 C3 C2 120.11(14) . .
C4 C3 H3 119.9 . .
C2 C3 H3 119.9 . .
C3 C4 C5 119.82(14) . .
C3 C4 H4 120.1 . .
C5 C4 H4 120.1 . .
C6 C5 C4 120.40(14) . .
C6 C5 H5 119.8 . .
C4 C5 H5 119.8 . .
C5 C6 C7 119.92(14) . .
C5 C6 H6 120.0 . .
C7 C6 H6 120.0 . .
C6 C7 C2 120.10(14) . .
C6 C7 H7 119.9 . .
C2 C7 H7 119.9 . .
N1 C8 C11 109.46(12) . .
N1 C8 C9 106.62(11) . .
C11 C8 C9 108.88(12) . .
N1 C8 C10 111.87(12) . .
C11 C8 C10 111.71(13) . .
C9 C8 C10 108.11(12) . .
C8 C9 H9A 109.5 . .
C8 C9 H9B 109.5 . .
H9A C9 H9B 109.5 . .
C8 C9 H9C 109.5 . .
H9A C9 H9C 109.5 . .
H9B C9 H9C 109.5 . .
C8 C10 H10A 109.5 . .
C8 C10 H10B 109.5 . .
H10A C10 H10B 109.5 . .
C8 C10 H10C 109.5 . .
H10A C10 H10C 109.5 . .
H10B C10 H10C 109.5 . .
C8 C11 H11A 109.5 . .
C8 C11 H11B 109.5 . .
H11A C11 H11B 109.5 . .
C8 C11 H11C 109.5 . .
H11A C11 H11C 109.5 . .
H11B C11 H11C 109.5 . .
N2 C12 C15 108.04(12) . .
N2 C12 C14 109.34(12) . .
C15 C12 C14 109.09(13) . .
N2 C12 C13 113.16(12) . .
C15 C12 C13 107.06(12) . .
C14 C12 C13 110.04(13) . .
C12 C13 H13A 109.5 . .
C12 C13 H13B 109.5 . .
H13A C13 H13B 109.5 . .
C12 C13 H13C 109.5 . .
H13A C13 H13C 109.5 . .
H13B C13 H13C 109.5 . .
C12 C14 H14A 109.5 . .
C12 C14 H14B 109.5 . .
H14A C14 H14B 109.5 . .
C12 C14 H14C 109.5 . .
H14A C14 H14C 109.5 . .
H14B C14 H14C 109.5 . .
C12 C15 H15A 109.5 . .
C12 C15 H15B 109.5 . .
H15A C15 H15B 109.5 . .
C12 C15 H15C 109.5 . .
H15A C15 H15C 109.5 . .
H15B C15 H15C 109.5 . .
C23 C16 C17 109.81(12) . .
C23 C16 Si1 115.93(10) . .
C17 C16 Si1 118.97(10) . .
C23 C16 H16 105.9(10) . .
C17 C16 H16 104.9(10) . .
Si1 C16 H16 99.2(10) . .
C22 C17 C18 117.25(14) . .
C22 C17 C16 123.62(14) . .
C18 C17 C16 119.04(14) . .
C19 C18 C17 121.56(17) . .
C19 C18 H18 119.2 . .
C17 C18 H18 119.2 . .
C20 C19 C18 120.26(17) . .
C20 C19 H19 119.9 . .
C18 C19 H19 119.9 . .
C19 C20 C21 119.39(16) . .
C19 C20 H20 120.3 . .
C21 C20 H20 120.3 . .
C20 C21 C22 120.35(17) . .
C20 C21 H21 119.8 . .
C22 C21 H21 119.8 . .
C17 C22 C21 121.18(16) . .
C17 C22 H22 119.4 . .
C21 C22 H22 119.4 . .
C24 C23 C28 117.57(14) . .
C24 C23 C16 122.11(13) . .
C28 C23 C16 120.24(13) . .
C25 C24 C23 121.28(15) . .
C25 C24 H24 119.4 . .
C23 C24 H24 119.4 . .
C24 C25 C26 120.53(15) . .
C24 C25 H25 119.7 . .
C26 C25 H25 119.7 . .
C25 C26 C27 119.00(15) . .
C25 C26 H26 120.5 . .
C27 C26 H26 120.5 . .
C26 C27 C28 120.33(15) . .
C26 C27 H27 119.8 . .
C28 C27 H27 119.8 . .
C27 C28 C23 121.27(15) . .
C27 C28 H28 119.4 . .
C23 C28 H28 119.4 . .
C34 C29 C30 117.75(19) . .
C34 C29 C35 120.59(19) . .
C30 C29 C35 121.7(2) . .
C31 C30 C29 121.36(19) . .
C31 C30 H30 119.3 . .
C29 C30 H30 119.3 . .
C32 C31 C30 119.93(19) . .
C32 C31 H31 120.0 . .
C30 C31 H31 120.0 . .
C31 C32 C33 119.4(2) . .
C31 C32 H32 120.3 . .
C33 C32 H32 120.3 . .
C34 C33 C32 120.68(19) . .
C34 C33 H33 119.7 . .
C32 C33 H33 119.7 . .
C33 C34 C29 120.89(18) . .
C33 C34 H34 119.6 . .
C29 C34 H34 119.6 . .
C29 C35 H35A 109.5 . .
C29 C35 H35B 109.5 . .
H35A C35 H35B 109.5 . .
C29 C35 H35C 109.5 . .
H35A C35 H35C 109.5 . .
H35B C35 H35C 109.5 . .

loop_
_geom_bond_atom_site_label_1
_geom_bond_atom_site_label_2
_geom_bond_distance
_geom_bond_site_symmetry_2
Si1 O1 1.6791(11) 3_655
Si1 O1 1.7182(10) .
Si1 N2 1.8298(13) .
Si1 C16 1.9317(15) .
Si1 N1 1.9747(12) .
Si1 Si1 2.5063(8) 3_655
N1 C1 1.3091(19) .
N1 C8 1.4842(18) .
N2 C1 1.3627(18) .
N2 C12 1.4955(18) .
O1 Si1 1.6790(11) 3_655
C1 C2 1.490(2) .
C2 C7 1.391(2) .
C2 C3 1.396(2) .
C3 C4 1.386(2) .
C3 H3 0.9500 .
C4 C5 1.387(2) .
C4 H4 0.9500 .
C5 C6 1.386(2) .
C5 H5 0.9500 .
C6 C7 1.387(2) .
C6 H6 0.9500 .
C7 H7 0.9500 .
C8 C11 1.527(2) .
C8 C9 1.532(2) .
C8 C10 1.533(2) .
C9 H9A 0.9800 .
C9 H9B 0.9800 .
C9 H9C 0.9800 .
C10 H10A 0.9800 .
C10 H10B 0.9800 .
C10 H10C 0.9800 .
C11 H11A 0.9800 .
C11 H11B 0.9800 .
C11 H11C 0.9800 .
C12 C15 1.531(2) .
C12 C14 1.532(2) .
C12 C13 1.537(2) .
C13 H13A 0.9800 .
C13 H13B 0.9800 .
C13 H13C 0.9800 .
C14 H14A 0.9800 .
C14 H14B 0.9800 .
C14 H14C 0.9800 .
C15 H15A 0.9800 .
C15 H15B 0.9800 .
C15 H15C 0.9800 .
C16 C23 1.526(2) .
C16 C17 1.527(2) .
C16 H16 0.972(13) .
C17 C22 1.392(2) .
C17 C18 1.396(2) .
C18 C19 1.389(2) .
C18 H18 0.9500 .
C19 C20 1.375(3) .
C19 H19 0.9500 .
C20 C21 1.381(3) .
C20 H20 0.9500 .
C21 C22 1.394(2) .
C21 H21 0.9500 .
C22 H22 0.9500 .
C23 C24 1.393(2) .
C23 C28 1.395(2) .
C24 C25 1.385(2) .
C24 H24 0.9500 .
C25 C26 1.387(2) .
C25 H25 0.9500 .
C26 C27 1.385(2) .
C26 H26 0.9500 .
C27 C28 1.390(2) .
C27 H27 0.9500 .
C28 H28 0.9500 .
C29 C34 1.385(3) .
C29 C30 1.397(3) .
C29 C35 1.501(3) .
C30 C31 1.376(3) .
C30 H30 0.9500 .
C31 C32 1.376(3) .
C31 H31 0.9500 .
C32 C33 1.383(3) .
C32 H32 0.9500 .
C33 C34 1.373(3) .
C33 H33 0.9500 .
C34 H34 0.9500 .
C35 H35A 0.9800 .
C35 H35B 0.9800 .
C35 H35C 0.9800 .

loop_
_geom_torsion_atom_site_label_1
_geom_torsion_atom_site_label_2
_geom_torsion_atom_site_label_3
_geom_torsion_atom_site_label_4
_geom_torsion
_geom_torsion_site_symmetry_1
_geom_torsion_site_symmetry_4
O1 Si1 N1 C1 122.76(9) 3_655 .
O1 Si1 N1 C1 47.7(2) . .
N2 Si1 N1 C1 -3.82(8) . .
C16 Si1 N1 C1 -119.97(9) . .
Si1 Si1 N1 C1 107.29(9) 3_655 .
O1 Si1 N1 C8 -35.14(14) 3_655 .
O1 Si1 N1 C8 -110.2(2) . .
N2 Si1 N1 C8 -161.73(15) . .
C16 Si1 N1 C8 82.13(14) . .
Si1 Si1 N1 C8 -50.62(16) 3_655 .
O1 Si1 N2 C1 -71.80(10) 3_655 .
O1 Si1 N2 C1 -162.42(8) . .
C16 Si1 N2 C1 89.01(10) . .
N1 Si1 N2 C1 3.68(8) . .
Si1 Si1 N2 C1 -122.72(8) 3_655 .
O1 Si1 N2 C12 112.92(13) 3_655 .
O1 Si1 N2 C12 22.30(14) . .
C16 Si1 N2 C12 -86.27(14) . .
N1 Si1 N2 C12 -171.60(15) . .
Si1 Si1 N2 C12 62.00(15) 3_655 .
O1 Si1 O1 Si1 0.0 3_655 3_655
N2 Si1 O1 Si1 123.63(6) . 3_655
C16 Si1 O1 Si1 -116.62(6) . 3_655
N1 Si1 O1 Si1 75.96(18) . 3_655
C8 N1 C1 N2 165.89(13) . .
Si1 N1 C1 N2 4.99(11) . .
C8 N1 C1 C2 -12.3(2) . .
Si1 N1 C1 C2 -173.22(13) . .
C12 N2 C1 N1 170.38(13) . .
Si1 N2 C1 N1 -5.40(12) . .
C12 N2 C1 C2 -11.3(2) . .
Si1 N2 C1 C2 172.87(12) . .
N1 C1 C2 C7 106.36(18) . .
N2 C1 C2 C7 -71.54(19) . .
N1 C1 C2 C3 -75.8(2) . .
N2 C1 C2 C3 106.34(17) . .
C7 C2 C3 C4 0.4(2) . .
C1 C2 C3 C4 -177.51(14) . .
C2 C3 C4 C5 -0.7(2) . .
C3 C4 C5 C6 0.4(2) . .
C4 C5 C6 C7 0.1(3) . .
C5 C6 C7 C2 -0.4(2) . .
C3 C2 C7 C6 0.2(2) . .
C1 C2 C7 C6 178.08(14) . .
C1 N1 C8 C11 -63.56(18) . .
Si1 N1 C8 C11 87.51(16) . .
C1 N1 C8 C9 178.81(14) . .
Si1 N1 C8 C9 -30.11(18) . .
C1 N1 C8 C10 60.82(19) . .
Si1 N1 C8 C10 -148.11(12) . .
C1 N2 C12 C15 -145.89(14) . .
Si1 N2 C12 C15 28.04(19) . .
C1 N2 C12 C14 95.50(17) . .
Si1 N2 C12 C14 -90.57(16) . .
C1 N2 C12 C13 -27.5(2) . .
Si1 N2 C12 C13 146.39(12) . .
O1 Si1 C16 C23 -104.00(11) 3_655 .
O1 Si1 C16 C23 -13.72(12) . .
N2 Si1 C16 C23 93.82(11) . .
N1 Si1 C16 C23 162.49(11) . .
Si1 Si1 C16 C23 -55.47(12) 3_655 .
O1 Si1 C16 C17 121.58(11) 3_655 .
O1 Si1 C16 C17 -148.13(11) . .
N2 Si1 C16 C17 -40.60(13) . .
N1 Si1 C16 C17 28.07(12) . .
Si1 Si1 C16 C17 170.11(10) 3_655 .
C23 C16 C17 C22 -89.76(17) . .
Si1 C16 C17 C22 47.18(19) . .
C23 C16 C17 C18 86.70(17) . .
Si1 C16 C17 C18 -136.36(13) . .
C22 C17 C18 C19 -0.5(2) . .
C16 C17 C18 C19 -177.23(14) . .
C17 C18 C19 C20 -0.7(3) . .
C18 C19 C20 C21 1.2(3) . .
C19 C20 C21 C22 -0.4(3) . .
C18 C17 C22 C21 1.3(2) . .
C16 C17 C22 C21 177.78(14) . .
C20 C21 C22 C17 -0.8(3) . .
C17 C16 C23 C24 45.71(18) . .
Si1 C16 C23 C24 -92.66(15) . .
C17 C16 C23 C28 -131.05(14) . .
Si1 C16 C23 C28 90.57(15) . .
C28 C23 C24 C25 -0.8(2) . .
C16 C23 C24 C25 -177.69(14) . .
C23 C24 C25 C26 1.2(2) . .
C24 C25 C26 C27 -0.5(2) . .
C25 C26 C27 C28 -0.5(2) . .
C26 C27 C28 C23 0.8(2) . .
C24 C23 C28 C27 -0.2(2) . .
C16 C23 C28 C27 176.75(13) . .
C34 C29 C30 C31 -0.5(3) . .
C35 C29 C30 C31 179.1(2) . .
C29 C30 C31 C32 0.5(3) . .
C30 C31 C32 C33 -0.2(3) . .
C31 C32 C33 C34 -0.2(3) . .
C32 C33 C34 C29 0.2(3) . .
C30 C29 C34 C33 0.1(3) . .
C35 C29 C34 C33 -179.5(2) . .
